data_4518444
loop_
_publ_author_name
'Gupta, Saswata'
'Sabbasani, Venkata R.'
'Su, Siyuan'
'Wink, Donald J.'
'Lee, Daesung'

_publ_section_title
;
 Alkene-Chelated Ruthenium Alkylidenes: A Missing Link to New Catalysts
;
_journal_issue 4
_journal_name_full 'ACS Catalysis'
_journal_page_first 1977
_journal_page_last 1987
_journal_paper_doi 10.1021/acscatal.0c04972
_journal_volume 11
_journal_year 2021
_chemical_formula_moiety 'C48 H57 Cl2 N3 O3 Ru S'
_chemical_formula_sum 'C48 H57 Cl2 N3 O3 Ru S'
_chemical_formula_weight 927.99
_space_group_crystal_system monoclinic
_space_group_IT_number 14
_space_group_name_Hall '-P 2ybc'
_space_group_name_H-M_alt 'P 1 21/c 1'
_atom_sites_solution_hydrogens geom
_audit_creation_date 2017-08-07
_audit_creation_method
;
Olex2 1.2
(compiled 2017.07.20 svn.r3457 for OlexSys, GUI svn.r5370)
;
_audit_update_record
;
2020-07-23 # Formatted by publCIF

;
_cell_angle_alpha 90
_cell_angle_beta 96.636(4)
_cell_angle_gamma 90
_cell_formula_units_Z 4
_cell_length_a 12.6853(18)
_cell_length_b 12.842(2)
_cell_length_c 32.754(5)
_cell_measurement_reflns_used 9772
_cell_measurement_temperature 200(2)
_cell_measurement_theta_max 24.92
_cell_measurement_theta_min 2.26
_cell_volume 5300.0(14)
_computing_cell_refinement 'APEX2 (Bruker, 2011); SAINT (Bruker, 2009)'
_computing_data_collection 'GIS (Bruker)'
_computing_data_reduction 'SAINT (Bruker, 2009); XPREP (Sheldrick, 2008)'
_computing_molecular_graphics 'Olex2 (Dolomanov et al., 2009)'
_computing_publication_material 'Olex2 (Dolomanov et al., 2009)'
_computing_structure_refinement 'XL (Sheldrick, 2008)'
_computing_structure_solution 'SHELXS-97 (Sheldrick, 2008)'
_diffrn_ambient_temperature 200.15
_diffrn_measured_fraction_theta_full 0.997
_diffrn_measured_fraction_theta_max 0.997
_diffrn_measurement_device_type 'Bruker APEX-II CCD'
_diffrn_measurement_method '\f and \w scans'
_diffrn_radiation_monochromator graphite
_diffrn_radiation_type MoK\a
_diffrn_radiation_wavelength 0.71073
_diffrn_reflns_av_R_equivalents 0.0577
_diffrn_reflns_av_unetI/netI 0.0394
_diffrn_reflns_Laue_measured_fraction_full 0.997
_diffrn_reflns_Laue_measured_fraction_max 0.997
_diffrn_reflns_limit_h_max 15
_diffrn_reflns_limit_h_min -15
_diffrn_reflns_limit_k_max 14
_diffrn_reflns_limit_k_min -15
_diffrn_reflns_limit_l_max 39
_diffrn_reflns_limit_l_min -37
_diffrn_reflns_number 54576
_diffrn_reflns_point_group_measured_fraction_full 0.997
_diffrn_reflns_point_group_measured_fraction_max 0.997
_diffrn_reflns_theta_full 25.068
_diffrn_reflns_theta_max 25.068
_diffrn_reflns_theta_min 2.020
_diffrn_standards_number 0
_exptl_absorpt_coefficient_mu 0.473
_exptl_absorpt_correction_T_max 0.8671
_exptl_absorpt_correction_T_min 0.5343
_exptl_absorpt_process_details 'Sheldrick, G. M. (2008) SADABS. University of G\"ottingen, Germany.'
_exptl_crystal_colour black
_exptl_crystal_colour_primary black
_exptl_crystal_density_diffrn 1.163
_exptl_crystal_density_method 'not measured'
_exptl_crystal_description amygdaloidal
_exptl_crystal_F_000 1936
_exptl_crystal_size_max 0.46
_exptl_crystal_size_mid 0.4
_exptl_crystal_size_min 0.31
_refine_diff_density_max 0.586
_refine_diff_density_min -1.086
_refine_diff_density_rms 0.083
_refine_ls_extinction_method none
_refine_ls_goodness_of_fit_ref 1.103
_refine_ls_hydrogen_treatment constr
_refine_ls_matrix_type full
_refine_ls_number_parameters 532
_refine_ls_number_reflns 9368
_refine_ls_number_restraints 0
_refine_ls_restrained_S_all 1.103
_refine_ls_R_factor_all 0.0626
_refine_ls_R_factor_gt 0.0543
_refine_ls_shift/su_max 0.002
_refine_ls_shift/su_mean 0.000
_refine_ls_structure_factor_coef Fsqd
_refine_ls_weighting_details 'w=1/[\s^2^(Fo^2^)+(0.0525P)^2^+9.5609P] where P=(Fo^2^+2Fc^2^)/3'
_refine_ls_weighting_scheme calc
_refine_ls_wR_factor_gt 0.1286
_refine_ls_wR_factor_ref 0.1330
_reflns_Friedel_coverage 0.000
_reflns_number_gt 8058
_reflns_number_total 9368
_reflns_threshold_expression 'I > 2\s(I)'
_cod_data_source_file cs0c04972_si_006.cif
_cod_data_source_block Compound_10q
_cod_depositor_comments 'Adding full bibliography for 4518430--4518444.cif.'
_cod_original_cell_volume 5299.8(13)
_cod_database_code 4518444
_publ_contact_phone 312-413-7383
_publ_contact_fax 312-996-0431
_publ_contact_email dwink@uic.edu
_shelx_shelxl_version_number 2014/7
_shelx_space_group_comment
;
The symmetry employed for this shelxl refinement is uniquely defined
by the following loop, which should always be used as a source of
symmetry information in preference to the above space-group names.
They are only intended as comments.
;
_shelx_estimated_absorpt_t_max 0.867
_shelx_estimated_absorpt_t_min 0.812
_olex2_refinement_description
;
1. Fixed Uiso
 At 1.2 times of:
  All C(H) groups, All C(H,H) groups
 At 1.5 times of:
  All C(H,H,H) groups
2.a Secondary CH2 refined with riding coordinates:
 C2(H2A,H2B), C4(H4A,H4B), C14(H14A,H14B), C15(H15A,H15B), C29(H29A,H29B),
 C30(H30A,H30B)
2.b Aromatic/amide H refined with riding coordinates:
 C5(H5), C9(H9), C10(H10), C12(H12), C13(H13), C20(H20), C21(H21), C23(H23),
 C24(H24), C25(H25), C26(H26), C27(H27), C34(H34), C36(H36), C43(H43), C45(H45)
2.c X=CH2 refined with riding coordinates:
 C6(H6A,H6B)
2.d Idealised Me refined as rotating group:
 C17(H17A,H17B,H17C), C18(H18A,H18B,H18C), C33(H33A,H33B,H33C), C38(H38A,H38B,
 H38C), C39(H39A,H39B,H39C), C42(H42A,H42B,H42C), C47(H47A,H47B,H47C), C48(H48A,
 H48B,H48C), C49(H49A,H49B,H49C)
;
_olex2_submission_special_instructions 'No special instructions were received'
_publcif_funding_html
;
;

loop_
_space_group_symop_operation_xyz
'x, y, z'
'-x, y+1/2, -z+1/2'
'-x, -y, -z'
'x, -y-1/2, z-1/2'

loop_
_atom_site_label
_atom_site_type_symbol
_atom_site_fract_x
_atom_site_fract_y
_atom_site_fract_z
_atom_site_U_iso_or_equiv
_atom_site_adp_type
_atom_site_occupancy
_atom_site_site_symmetry_order
_atom_site_calc_flag
_atom_site_refinement_flags_posn
_atom_site_refinement_flags_adp
_atom_site_refinement_flags_occupancy
_atom_site_disorder_assembly
_atom_site_disorder_group
Ru1 Ru 0.63401(2) 0.82222(2) 0.85221(2) 0.02794(10) Uani 1 1 d . . . . .
Cl1 Cl 0.59706(8) 0.65098(8) 0.87442(3) 0.0399(2) Uani 1 1 d . . . . .
Cl2 Cl 0.63181(8) 1.00458(8) 0.83623(3) 0.0392(2) Uani 1 1 d . . . . .
S1 S 0.96044(12) 0.68986(12) 0.93827(4) 0.0712(4) Uani 1 1 d . . . . .
O1 O 1.0671(4) 0.7134(4) 0.95446(15) 0.1116(19) Uani 1 1 d . . . . .
O2 O 0.8724(3) 0.7317(3) 0.95600(10) 0.0815(13) Uani 1 1 d . . . . .
O4 O 0.9214(2) 0.9489(2) 0.88544(9) 0.0461(7) Uani 1 1 d . . . . .
N1 N 0.9476(3) 0.7282(3) 0.89043(11) 0.0460(9) Uani 1 1 d . . . . .
N2 N 0.5369(2) 0.9218(3) 0.92900(10) 0.0400(8) Uani 1 1 d . . . . .
N3 N 0.4216(2) 0.8596(3) 0.88157(10) 0.0396(8) Uani 1 1 d . . . . .
C1 C 0.7734(3) 0.8274(3) 0.87760(11) 0.0310(8) Uani 1 1 d . . . . .
C2 C 0.8247(3) 0.9201(3) 0.90067(11) 0.0340(9) Uani 1 1 d . . . . .
H2A H 0.7750 0.9799 0.8979 0.041 Uiso 1 1 calc R . . . .
H2B H 0.8391 0.9028 0.9302 0.041 Uiso 1 1 calc R . . . .
C4 C 0.9139(4) 0.9930(5) 0.84838(17) 0.0655(14) Uani 1 1 d . . . . .
H4A H 0.8580 0.9544 0.8310 0.079 Uiso 1 1 calc R . . . .
H4B H 0.8860 1.0641 0.8517 0.079 Uiso 1 1 calc R . . . .
C5 C 0.9949(5) 1.0027(7) 0.8264(2) 0.101(3) Uani 1 1 d . . . . .
H5 H 0.9812 1.0383 0.8009 0.121 Uiso 1 1 calc R . . . .
C6 C 1.0989(5) 0.9656(6) 0.8370(2) 0.102(2) Uani 1 1 d . . . . .
H6A H 1.1166 0.9295 0.8621 0.123 Uiso 1 1 calc R . . . .
H6B H 1.1513 0.9767 0.8189 0.123 Uiso 1 1 calc R . . . .
C7 C 0.8452(3) 0.7437(3) 0.86792(11) 0.0351(9) Uani 1 1 d . . . . .
C8 C 0.9492(6) 0.5539(5) 0.93756(17) 0.0773(18) Uani 1 1 d . . . . .
C9 C 0.8526(6) 0.5089(5) 0.9258(2) 0.098(2) Uani 1 1 d . . . . .
H9 H 0.7910 0.5509 0.9202 0.118 Uiso 1 1 calc R . . . .
C10 C 0.8456(7) 0.4031(6) 0.9222(3) 0.136(4) Uani 1 1 d . . . . .
H10 H 0.7791 0.3713 0.9135 0.163 Uiso 1 1 calc R . . . .
C11 C 0.9364(9) 0.3411(6) 0.9314(3) 0.130(4) Uani 1 1 d . . . . .
C12 C 1.0278(9) 0.3884(7) 0.9431(3) 0.123(4) Uani 1 1 d . . . . .
H12 H 1.0893 0.3464 0.9488 0.148 Uiso 1 1 calc R . . . .
C13 C 1.0391(7) 0.4929(6) 0.9474(2) 0.104(3) Uani 1 1 d . . . . .
H13 H 1.1058 0.5233 0.9568 0.124 Uiso 1 1 calc R . . . .
C14 C 1.0280(3) 0.6908(4) 0.86458(18) 0.0642(14) Uani 1 1 d . . . . .
H14A H 1.0951 0.6754 0.8821 0.077 Uiso 1 1 calc R . . . .
H14B H 1.0424 0.7458 0.8448 0.077 Uiso 1 1 calc R . . . .
C15 C 0.9886(4) 0.5934(4) 0.84151(16) 0.0618(14) Uani 1 1 d . . . . .
H15A H 0.9768 0.5380 0.8615 0.074 Uiso 1 1 calc R . . . .
H15B H 1.0436 0.5687 0.8247 0.074 Uiso 1 1 calc R . . . .
C16 C 0.8846(4) 0.6133(5) 0.81341(15) 0.0679(16) Uani 1 1 d . . . . .
C17 C 0.9080(7) 0.6560(8) 0.7720(2) 0.147(4) Uani 1 1 d . . . . .
H17A H 0.9517 0.7188 0.7762 0.221 Uiso 1 1 calc GR . . . .
H17B H 0.8411 0.6732 0.7552 0.221 Uiso 1 1 calc GR . . . .
H17C H 0.9462 0.6034 0.7577 0.221 Uiso 1 1 calc GR . . . .
C18 C 0.8236(5) 0.5090(5) 0.8077(3) 0.118(3) Uani 1 1 d . . . . .
H18A H 0.7596 0.5187 0.7882 0.177 Uiso 1 1 calc GR . . . .
H18B H 0.8035 0.4857 0.8342 0.177 Uiso 1 1 calc GR . . . .
H18C H 0.8691 0.4564 0.7969 0.177 Uiso 1 1 calc GR . . . .
C19 C 0.8171(3) 0.6937(3) 0.83244(12) 0.0389(9) Uani 1 1 d . . . . .
C20 C 0.7149(3) 0.7214(3) 0.80978(11) 0.0362(9) Uani 1 1 d . . . . .
H20 H 0.6595 0.6713 0.8083 0.043 Uiso 1 1 calc R . . . .
C21 C 0.6940(3) 0.8158(3) 0.79048(11) 0.0337(8) Uani 1 1 d . . . . .
H21 H 0.7363 0.8741 0.7997 0.040 Uiso 1 1 calc R . . . .
C22 C 0.6086(3) 0.8309(3) 0.75603(11) 0.0376(9) Uani 1 1 d . . . . .
C23 C 0.5979(4) 0.9275(4) 0.73661(13) 0.0506(11) Uani 1 1 d . . . . .
H23 H 0.6420 0.9835 0.7470 0.061 Uiso 1 1 calc R . . . .
C24 C 0.5245(4) 0.9436(5) 0.70239(15) 0.0620(14) Uani 1 1 d . . . . .
H24 H 0.5182 1.0103 0.6898 0.074 Uiso 1 1 calc R . . . .
C25 C 0.4614(4) 0.8636(5) 0.68696(15) 0.0651(15) Uani 1 1 d . . . . .
H25 H 0.4113 0.8740 0.6634 0.078 Uiso 1 1 calc R . . . .
C26 C 0.4708(4) 0.7685(5) 0.70554(15) 0.0636(14) Uani 1 1 d . . . . .
H26 H 0.4272 0.7128 0.6945 0.076 Uiso 1 1 calc R . . . .
C27 C 0.5422(3) 0.7513(4) 0.74000(13) 0.0499(11) Uani 1 1 d . . . . .
H27 H 0.5458 0.6848 0.7528 0.060 Uiso 1 1 calc R . . . .
C28 C 0.5258(3) 0.8708(3) 0.89308(11) 0.0312(8) Uani 1 1 d . . . . .
C29 C 0.4346(3) 0.9366(5) 0.94614(14) 0.0639(16) Uani 1 1 d . . . . .
H29A H 0.4260 1.0095 0.9551 0.077 Uiso 1 1 calc R . . . .
H29B H 0.4285 0.8892 0.9696 0.077 Uiso 1 1 calc R . . . .
C30 C 0.3548(3) 0.9096(5) 0.90980(13) 0.0591(14) Uani 1 1 d . . . . .
H30A H 0.3000 0.8612 0.9178 0.071 Uiso 1 1 calc R . . . .
H30B H 0.3198 0.9729 0.8974 0.071 Uiso 1 1 calc R . . . .
C31 C 0.3701(3) 0.8104(4) 0.84500(12) 0.0383(10) Uani 1 1 d . . . . .
C32 C 0.3324(3) 0.7085(4) 0.84801(14) 0.0469(11) Uani 1 1 d . . . . .
C33 C 0.3418(4) 0.6495(5) 0.88791(18) 0.0708(16) Uani 1 1 d . . . . .
H33A H 0.2778 0.6609 0.9015 0.106 Uiso 1 1 calc GR . . . .
H33B H 0.4041 0.6741 0.9058 0.106 Uiso 1 1 calc GR . . . .
H33C H 0.3495 0.5750 0.8825 0.106 Uiso 1 1 calc GR . . . .
C34 C 0.2787(3) 0.6628(4) 0.81328(18) 0.0604(14) Uani 1 1 d . . . . .
H34 H 0.2537 0.5933 0.8147 0.072 Uiso 1 1 calc R . . . .
C35 C 0.2609(4) 0.7172(5) 0.77636(16) 0.0600(14) Uani 1 1 d . . . . .
C36 C 0.2952(3) 0.8169(4) 0.77518(14) 0.0552(13) Uani 1 1 d . . . . .
H36 H 0.2820 0.8540 0.7500 0.066 Uiso 1 1 calc R . . . .
C37 C 0.3491(3) 0.8683(4) 0.80918(12) 0.0427(10) Uani 1 1 d . . . . .
C38 C 0.3748(4) 0.9817(4) 0.80613(16) 0.0567(12) Uani 1 1 d . . . . .
H38A H 0.3106 1.0200 0.7956 0.085 Uiso 1 1 calc GR . . . .
H38B H 0.4290 0.9910 0.7874 0.085 Uiso 1 1 calc GR . . . .
H38C H 0.4016 1.0083 0.8334 0.085 Uiso 1 1 calc GR . . . .
C39 C 0.2035(5) 0.6665(6) 0.7382(2) 0.097(2) Uani 1 1 d . . . . .
H39A H 0.2544 0.6515 0.7186 0.146 Uiso 1 1 calc GR . . . .
H39B H 0.1487 0.7139 0.7254 0.146 Uiso 1 1 calc GR . . . .
H39C H 0.1704 0.6015 0.7458 0.146 Uiso 1 1 calc GR . . . .
C40 C 0.6312(3) 0.9453(3) 0.95614(11) 0.0359(9) Uani 1 1 d . . . . .
C41 C 0.6785(3) 0.8664(4) 0.98133(12) 0.0428(10) Uani 1 1 d . . . . .
C42 C 0.6364(4) 0.7572(4) 0.97969(15) 0.0594(13) Uani 1 1 d . . . . .
H42A H 0.6759 0.7156 1.0014 0.089 Uiso 1 1 calc GR . . . .
H42B H 0.6448 0.7265 0.9529 0.089 Uiso 1 1 calc GR . . . .
H42C H 0.5611 0.7580 0.9837 0.089 Uiso 1 1 calc GR . . . .
C43 C 0.7650(3) 0.8940(4) 1.00909(13) 0.0508(12) Uani 1 1 d . . . . .
H43 H 0.7989 0.8416 1.0264 0.061 Uiso 1 1 calc R . . . .
C44 C 0.8038(3) 0.9942(5) 1.01257(14) 0.0539(13) Uani 1 1 d . . . . .
C45 C 0.7530(4) 1.0703(4) 0.98806(14) 0.0512(12) Uani 1 1 d . . . . .
H45 H 0.7781 1.1399 0.9908 0.061 Uiso 1 1 calc R . . . .
C46 C 0.6657(3) 1.0484(4) 0.95941(12) 0.0431(10) Uani 1 1 d . . . . .
C47 C 0.6104(5) 1.1333(4) 0.93389(16) 0.0646(14) Uani 1 1 d . . . . .
H47A H 0.5457 1.1534 0.9456 0.097 Uiso 1 1 calc GR . . . .
H47B H 0.5918 1.1083 0.9057 0.097 Uiso 1 1 calc GR . . . .
H47C H 0.6575 1.1937 0.9337 0.097 Uiso 1 1 calc GR . . . .
C48 C 0.9011(4) 1.0198(6) 1.04286(17) 0.085(2) Uani 1 1 d . . . . .
H48A H 0.9042 0.9724 1.0664 0.127 Uiso 1 1 calc GR . . . .
H48B H 0.8961 1.0918 1.0524 0.127 Uiso 1 1 calc GR . . . .
H48C H 0.9654 1.0118 1.0292 0.127 Uiso 1 1 calc GR . . . .
C49 C 0.9276(10) 0.2244(7) 0.9256(5) 0.215(7) Uani 1 1 d . . . . .
H49A H 0.9013 0.1930 0.9498 0.322 Uiso 1 1 calc GR . . . .
H49B H 0.9977 0.1956 0.9223 0.322 Uiso 1 1 calc GR . . . .
H49C H 0.8782 0.2090 0.9011 0.322 Uiso 1 1 calc GR . . . .

loop_
_atom_site_aniso_label
_atom_site_aniso_U_11
_atom_site_aniso_U_22
_atom_site_aniso_U_33
_atom_site_aniso_U_23
_atom_site_aniso_U_13
_atom_site_aniso_U_12
Ru1 0.02056(16) 0.03690(18) 0.02599(16) -0.00351(13) 0.00115(11) 0.00106(13)
Cl1 0.0362(5) 0.0353(5) 0.0486(6) -0.0021(4) 0.0070(4) -0.0035(4)
Cl2 0.0374(5) 0.0391(5) 0.0409(5) 0.0013(4) 0.0034(4) 0.0034(4)
S1 0.0775(9) 0.0742(9) 0.0542(7) -0.0140(7) -0.0249(7) 0.0373(8)
O1 0.093(3) 0.109(4) 0.113(4) -0.038(3) -0.075(3) 0.046(3)
O2 0.115(3) 0.087(3) 0.0401(18) -0.0020(18) 0.0003(19) 0.052(3)
O4 0.0298(15) 0.0529(19) 0.0553(18) -0.0033(15) 0.0043(13) -0.0056(13)
N1 0.0286(18) 0.050(2) 0.056(2) -0.0087(18) -0.0077(15) 0.0093(16)
N2 0.0198(15) 0.066(2) 0.0339(18) -0.0147(16) 0.0029(13) 0.0048(15)
N3 0.0204(16) 0.065(2) 0.0337(17) -0.0131(16) 0.0033(13) 0.0010(15)
C1 0.0273(18) 0.039(2) 0.0278(18) 0.0015(16) 0.0059(14) -0.0021(16)
C2 0.0236(19) 0.043(2) 0.035(2) -0.0043(17) 0.0008(15) -0.0008(16)
C4 0.050(3) 0.075(4) 0.072(4) 0.013(3) 0.007(2) -0.006(3)
C5 0.048(3) 0.161(7) 0.098(5) 0.055(5) 0.025(3) 0.001(4)
C6 0.050(3) 0.150(7) 0.112(5) 0.032(5) 0.029(3) 0.008(4)
C7 0.0268(19) 0.042(2) 0.036(2) -0.0041(17) 0.0025(15) 0.0022(17)
C8 0.099(5) 0.073(4) 0.061(3) 0.013(3) 0.013(3) 0.037(4)
C9 0.099(5) 0.068(4) 0.138(6) 0.024(4) 0.062(5) 0.031(4)
C10 0.130(7) 0.073(5) 0.225(10) 0.029(6) 0.109(7) 0.011(5)
C11 0.170(9) 0.054(4) 0.190(10) 0.044(5) 0.124(8) 0.039(5)
C12 0.166(9) 0.094(7) 0.121(7) 0.051(5) 0.064(7) 0.077(6)
C13 0.136(6) 0.091(5) 0.081(4) 0.017(4) 0.002(4) 0.070(5)
C14 0.027(2) 0.071(4) 0.095(4) -0.007(3) 0.008(2) 0.018(2)
C15 0.039(3) 0.083(4) 0.064(3) -0.017(3) 0.007(2) 0.027(3)
C16 0.058(3) 0.091(4) 0.052(3) -0.025(3) -0.002(2) 0.039(3)
C17 0.130(7) 0.257(12) 0.061(4) 0.005(5) 0.041(4) 0.118(7)
C18 0.080(4) 0.089(5) 0.170(7) -0.083(5) -0.052(5) 0.040(4)
C19 0.035(2) 0.042(2) 0.040(2) -0.0053(18) 0.0076(17) 0.0094(18)
C20 0.031(2) 0.049(2) 0.0296(19) -0.0077(18) 0.0073(15) 0.0053(18)
C21 0.0293(19) 0.043(2) 0.0297(19) -0.0094(17) 0.0069(15) -0.0037(17)
C22 0.033(2) 0.051(3) 0.0297(19) -0.0003(18) 0.0081(16) 0.0023(18)
C23 0.054(3) 0.060(3) 0.037(2) 0.001(2) 0.003(2) 0.000(2)
C24 0.063(3) 0.077(4) 0.045(3) 0.014(3) 0.002(2) 0.016(3)
C25 0.050(3) 0.100(5) 0.041(3) 0.000(3) -0.009(2) 0.017(3)
C26 0.049(3) 0.081(4) 0.057(3) -0.009(3) -0.012(2) -0.005(3)
C27 0.041(2) 0.060(3) 0.047(2) -0.004(2) -0.0013(19) -0.003(2)
C28 0.0223(18) 0.041(2) 0.0300(19) 0.0018(16) 0.0029(14) 0.0068(16)
C29 0.025(2) 0.119(5) 0.048(3) -0.028(3) 0.0078(19) 0.007(3)
C30 0.026(2) 0.106(4) 0.045(3) -0.025(3) 0.0054(18) 0.010(2)
C31 0.0184(18) 0.060(3) 0.036(2) -0.0094(19) 0.0016(15) 0.0063(18)
C32 0.022(2) 0.060(3) 0.058(3) -0.003(2) 0.0009(18) -0.0015(19)
C33 0.038(3) 0.080(4) 0.094(4) 0.021(3) 0.006(3) -0.011(3)
C34 0.030(2) 0.058(3) 0.091(4) -0.015(3) 0.001(2) -0.001(2)
C35 0.034(2) 0.084(4) 0.058(3) -0.031(3) -0.009(2) 0.013(2)
C36 0.036(2) 0.086(4) 0.040(2) -0.014(2) -0.0084(18) 0.029(3)
C37 0.024(2) 0.063(3) 0.041(2) -0.005(2) 0.0018(16) 0.0096(19)
C38 0.036(2) 0.064(3) 0.069(3) 0.007(3) -0.003(2) 0.010(2)
C39 0.063(4) 0.137(6) 0.084(4) -0.057(4) -0.025(3) 0.005(4)
C40 0.0241(19) 0.059(3) 0.0246(18) -0.0093(18) 0.0040(14) 0.0028(18)
C41 0.038(2) 0.062(3) 0.029(2) -0.0077(19) 0.0059(17) 0.007(2)
C42 0.069(3) 0.062(3) 0.049(3) 0.001(2) 0.012(2) -0.008(3)
C43 0.040(2) 0.076(4) 0.035(2) -0.008(2) -0.0025(18) 0.017(2)
C44 0.027(2) 0.090(4) 0.044(3) -0.024(3) 0.0029(18) 0.003(2)
C45 0.045(3) 0.063(3) 0.048(3) -0.024(2) 0.013(2) -0.010(2)
C46 0.038(2) 0.057(3) 0.034(2) -0.0125(19) 0.0057(17) 0.006(2)
C47 0.079(4) 0.056(3) 0.060(3) -0.011(3) 0.011(3) 0.016(3)
C48 0.042(3) 0.140(6) 0.069(4) -0.044(4) -0.009(2) -0.001(3)
C49 0.229(13) 0.062(5) 0.39(2) 0.049(8) 0.204(14) 0.032(7)

loop_
_atom_type_symbol
_atom_type_description
_atom_type_scat_dispersion_real
_atom_type_scat_dispersion_imag
_atom_type_scat_source
C C 0.0033 0.0016 'International Tables Vol C Tables 4.2.6.8 and 6.1.1.4'
H H 0.0000 0.0000 'International Tables Vol C Tables 4.2.6.8 and 6.1.1.4'
N N 0.0061 0.0033 'International Tables Vol C Tables 4.2.6.8 and 6.1.1.4'
O O 0.0106 0.0060 'International Tables Vol C Tables 4.2.6.8 and 6.1.1.4'
S S 0.1246 0.1234 'International Tables Vol C Tables 4.2.6.8 and 6.1.1.4'
Cl Cl 0.1484 0.1585 'International Tables Vol C Tables 4.2.6.8 and 6.1.1.4'
Ru Ru -1.2594 0.8363 'International Tables Vol C Tables 4.2.6.8 and 6.1.1.4'

loop_
_geom_angle_atom_site_label_1
_geom_angle_atom_site_label_2
_geom_angle_atom_site_label_3
_geom_angle
_geom_angle_site_symmetry_1
_geom_angle_site_symmetry_3
_geom_angle_publ_flag
Cl1 Ru1 Cl2 166.16(4) . . ?
C1 Ru1 Cl1 96.10(12) . . ?
C1 Ru1 Cl2 92.82(12) . . ?
C1 Ru1 C20 79.53(15) . . ?
C1 Ru1 C21 90.03(14) . . ?
C1 Ru1 C28 110.95(14) . . ?
C20 Ru1 Cl1 77.03(11) . . ?
C20 Ru1 Cl2 115.12(11) . . ?
C20 Ru1 C21 35.87(15) . . ?
C21 Ru1 Cl1 109.93(11) . . ?
C21 Ru1 Cl2 80.55(11) . . ?
C28 Ru1 Cl1 85.08(11) . . ?
C28 Ru1 Cl2 81.85(11) . . ?
C28 Ru1 C20 160.28(16) . . ?
C28 Ru1 C21 153.18(14) . . ?
O1 S1 N1 106.1(3) . . ?
O1 S1 C8 106.8(3) . . ?
O2 S1 O1 121.6(3) . . ?
O2 S1 N1 106.37(19) . . ?
O2 S1 C8 108.4(3) . . ?
N1 S1 C8 106.8(2) . . ?
C4 O4 C2 117.1(3) . . ?
C7 N1 S1 121.4(3) . . ?
C7 N1 C14 113.3(3) . . ?
C14 N1 S1 116.9(3) . . ?
C28 N2 C29 112.8(3) . . ?
C28 N2 C40 129.9(3) . . ?
C40 N2 C29 116.1(3) . . ?
C28 N3 C30 113.4(3) . . ?
C28 N3 C31 128.2(3) . . ?
C31 N3 C30 118.3(3) . . ?
C2 C1 Ru1 125.4(3) . . ?
C7 C1 Ru1 117.2(3) . . ?
C7 C1 C2 116.2(3) . . ?
O4 C2 C1 111.5(3) . . ?
O4 C2 H2A 109.3 . . ?
O4 C2 H2B 109.3 . . ?
C1 C2 H2A 109.3 . . ?
C1 C2 H2B 109.3 . . ?
H2A C2 H2B 108.0 . . ?
O4 C4 H4A 106.4 . . ?
O4 C4 H4B 106.4 . . ?
H4A C4 H4B 106.5 . . ?
C5 C4 O4 123.8(5) . . ?
C5 C4 H4A 106.4 . . ?
C5 C4 H4B 106.4 . . ?
C4 C5 H5 116.6 . . ?
C4 C5 C6 126.7(6) . . ?
C6 C5 H5 116.6 . . ?
C5 C6 H6A 120.0 . . ?
C5 C6 H6B 120.0 . . ?
H6A C6 H6B 120.0 . . ?
N1 C7 C1 122.7(3) . . ?
C19 C7 N1 121.0(4) . . ?
C19 C7 C1 115.4(3) . . ?
C9 C8 S1 119.5(5) . . ?
C9 C8 C13 120.8(7) . . ?
C13 C8 S1 119.6(7) . . ?
C8 C9 H9 120.3 . . ?
C10 C9 C8 119.4(7) . . ?
C10 C9 H9 120.3 . . ?
C9 C10 H10 119.9 . . ?
C9 C10 C11 120.1(9) . . ?
C11 C10 H10 119.9 . . ?
C10 C11 C49 119.2(11) . . ?
C12 C11 C10 118.1(8) . . ?
C12 C11 C49 122.6(9) . . ?
C11 C12 H12 117.9 . . ?
C11 C12 C13 124.2(8) . . ?
C13 C12 H12 117.9 . . ?
C8 C13 H13 121.3 . . ?
C12 C13 C8 117.3(9) . . ?
C12 C13 H13 121.3 . . ?
N1 C14 H14A 109.6 . . ?
N1 C14 H14B 109.6 . . ?
N1 C14 C15 110.1(4) . . ?
H14A C14 H14B 108.2 . . ?
C15 C14 H14A 109.6 . . ?
C15 C14 H14B 109.6 . . ?
C14 C15 H15A 109.3 . . ?
C14 C15 H15B 109.3 . . ?
C14 C15 C16 111.8(4) . . ?
H15A C15 H15B 107.9 . . ?
C16 C15 H15A 109.3 . . ?
C16 C15 H15B 109.3 . . ?
C15 C16 C18 108.1(5) . . ?
C17 C16 C15 110.5(5) . . ?
C17 C16 C18 110.4(6) . . ?
C19 C16 C15 110.6(4) . . ?
C19 C16 C17 107.3(5) . . ?
C19 C16 C18 109.9(5) . . ?
C16 C17 H17A 109.5 . . ?
C16 C17 H17B 109.5 . . ?
C16 C17 H17C 109.5 . . ?
H17A C17 H17B 109.5 . . ?
H17A C17 H17C 109.5 . . ?
H17B C17 H17C 109.5 . . ?
C16 C18 H18A 109.5 . . ?
C16 C18 H18B 109.5 . . ?
C16 C18 H18C 109.5 . . ?
H18A C18 H18B 109.5 . . ?
H18A C18 H18C 109.5 . . ?
H18B C18 H18C 109.5 . . ?
C7 C19 C16 125.2(4) . . ?
C7 C19 C20 117.1(3) . . ?
C20 C19 C16 117.7(4) . . ?
Ru1 C20 H20 92.0 . . ?
C19 C20 Ru1 105.6(2) . . ?
C19 C20 H20 118.0 . . ?
C21 C20 Ru1 72.4(2) . . ?
C21 C20 C19 124.0(4) . . ?
C21 C20 H20 118.0 . . ?
Ru1 C21 H21 85.6 . . ?
C20 C21 Ru1 71.7(2) . . ?
C20 C21 H21 118.4 . . ?
C20 C21 C22 123.3(4) . . ?
C22 C21 Ru1 112.8(2) . . ?
C22 C21 H21 118.4 . . ?
C23 C22 C21 119.2(4) . . ?
C27 C22 C21 123.3(4) . . ?
C27 C22 C23 117.4(4) . . ?
C22 C23 H23 119.2 . . ?
C24 C23 C22 121.5(5) . . ?
C24 C23 H23 119.2 . . ?
C23 C24 H24 120.1 . . ?
C25 C24 C23 119.8(5) . . ?
C25 C24 H24 120.1 . . ?
C24 C25 H25 120.3 . . ?
C26 C25 C24 119.5(5) . . ?
C26 C25 H25 120.3 . . ?
C25 C26 H26 119.2 . . ?
C25 C26 C27 121.6(5) . . ?
C27 C26 H26 119.2 . . ?
C22 C27 H27 119.9 . . ?
C26 C27 C22 120.2(5) . . ?
C26 C27 H27 119.9 . . ?
N2 C28 Ru1 133.5(3) . . ?
N3 C28 Ru1 118.7(3) . . ?
N3 C28 N2 107.5(3) . . ?
N2 C29 H29A 111.4 . . ?
N2 C29 H29B 111.4 . . ?
N2 C29 C30 102.0(3) . . ?
H29A C29 H29B 109.2 . . ?
C30 C29 H29A 111.4 . . ?
C30 C29 H29B 111.4 . . ?
N3 C30 C29 102.3(3) . . ?
N3 C30 H30A 111.3 . . ?
N3 C30 H30B 111.3 . . ?
C29 C30 H30A 111.3 . . ?
C29 C30 H30B 111.3 . . ?
H30A C30 H30B 109.2 . . ?
C32 C31 N3 118.4(4) . . ?
C37 C31 N3 119.5(4) . . ?
C37 C31 C32 121.7(4) . . ?
C31 C32 C33 122.6(4) . . ?
C34 C32 C31 118.5(5) . . ?
C34 C32 C33 118.8(5) . . ?
C32 C33 H33A 109.5 . . ?
C32 C33 H33B 109.5 . . ?
C32 C33 H33C 109.5 . . ?
H33A C33 H33B 109.5 . . ?
H33A C33 H33C 109.5 . . ?
H33B C33 H33C 109.5 . . ?
C32 C34 H34 119.5 . . ?
C32 C34 C35 121.0(5) . . ?
C35 C34 H34 119.5 . . ?
C34 C35 C39 121.0(6) . . ?
C36 C35 C34 118.6(4) . . ?
C36 C35 C39 120.4(6) . . ?
C35 C36 H36 118.3 . . ?
C35 C36 C37 123.4(5) . . ?
C37 C36 H36 118.3 . . ?
C31 C37 C36 116.6(5) . . ?
C31 C37 C38 123.7(4) . . ?
C36 C37 C38 119.6(4) . . ?
C37 C38 H38A 109.5 . . ?
C37 C38 H38B 109.5 . . ?
C37 C38 H38C 109.5 . . ?
H38A C38 H38B 109.5 . . ?
H38A C38 H38C 109.5 . . ?
H38B C38 H38C 109.5 . . ?
C35 C39 H39A 109.5 . . ?
C35 C39 H39B 109.5 . . ?
C35 C39 H39C 109.5 . . ?
H39A C39 H39B 109.5 . . ?
H39A C39 H39C 109.5 . . ?
H39B C39 H39C 109.5 . . ?
C41 C40 N2 118.9(4) . . ?
C46 C40 N2 118.5(4) . . ?
C46 C40 C41 122.2(4) . . ?
C40 C41 C42 122.1(4) . . ?
C43 C41 C40 117.0(4) . . ?
C43 C41 C42 120.9(4) . . ?
C41 C42 H42A 109.5 . . ?
C41 C42 H42B 109.5 . . ?
C41 C42 H42C 109.5 . . ?
H42A C42 H42B 109.5 . . ?
H42A C42 H42C 109.5 . . ?
H42B C42 H42C 109.5 . . ?
C41 C43 H43 118.6 . . ?
C44 C43 C41 122.7(5) . . ?
C44 C43 H43 118.6 . . ?
C43 C44 C48 120.6(5) . . ?
C45 C44 C43 118.4(4) . . ?
C45 C44 C48 121.0(5) . . ?
C44 C45 H45 119.0 . . ?
C44 C45 C46 122.1(5) . . ?
C46 C45 H45 119.0 . . ?
C40 C46 C45 117.5(4) . . ?
C40 C46 C47 121.7(4) . . ?
C45 C46 C47 120.8(5) . . ?
C46 C47 H47A 109.5 . . ?
C46 C47 H47B 109.5 . . ?
C46 C47 H47C 109.5 . . ?
H47A C47 H47B 109.5 . . ?
H47A C47 H47C 109.5 . . ?
H47B C47 H47C 109.5 . . ?
C44 C48 H48A 109.5 . . ?
C44 C48 H48B 109.5 . . ?
C44 C48 H48C 109.5 . . ?
H48A C48 H48B 109.5 . . ?
H48A C48 H48C 109.5 . . ?
H48B C48 H48C 109.5 . . ?
C11 C49 H49A 109.5 . . ?
C11 C49 H49B 109.5 . . ?
C11 C49 H49C 109.5 . . ?
H49A C49 H49B 109.5 . . ?
H49A C49 H49C 109.5 . . ?
H49B C49 H49C 109.5 . . ?

loop_
_geom_bond_atom_site_label_1
_geom_bond_atom_site_label_2
_geom_bond_distance
_geom_bond_site_symmetry_2
_geom_bond_publ_flag
Ru1 Cl1 2.3797(11) . ?
Ru1 Cl2 2.3990(11) . ?
Ru1 C1 1.866(4) . ?
Ru1 C20 2.234(4) . ?
Ru1 C21 2.243(3) . ?
Ru1 C28 2.119(3) . ?
S1 O1 1.427(4) . ?
S1 O2 1.423(4) . ?
S1 N1 1.632(4) . ?
S1 C8 1.752(7) . ?
O4 C2 1.426(4) . ?
O4 C4 1.333(6) . ?
N1 C7 1.432(5) . ?
N1 C14 1.479(6) . ?
N2 C28 1.340(5) . ?
N2 C29 1.485(5) . ?
N2 C40 1.438(5) . ?
N3 C28 1.340(5) . ?
N3 C30 1.472(5) . ?
N3 C31 1.442(5) . ?
C1 C2 1.517(5) . ?
C1 C7 1.467(5) . ?
C2 H2A 0.9900 . ?
C2 H2B 0.9900 . ?
C4 H4A 0.9900 . ?
C4 H4B 0.9900 . ?
C4 C5 1.326(7) . ?
C5 H5 0.9500 . ?
C5 C6 1.408(8) . ?
C6 H6A 0.9500 . ?
C6 H6B 0.9500 . ?
C7 C19 1.339(5) . ?
C8 C9 1.369(10) . ?
C8 C13 1.391(8) . ?
C9 H9 0.9500 . ?
C9 C10 1.366(10) . ?
C10 H10 0.9500 . ?
C10 C11 1.404(12) . ?
C11 C12 1.325(14) . ?
C11 C49 1.513(12) . ?
C12 H12 0.9500 . ?
C12 C13 1.355(12) . ?
C13 H13 0.9500 . ?
C14 H14A 0.9900 . ?
C14 H14B 0.9900 . ?
C14 C15 1.516(7) . ?
C15 H15A 0.9900 . ?
C15 H15B 0.9900 . ?
C15 C16 1.540(7) . ?
C16 C17 1.525(9) . ?
C16 C18 1.548(9) . ?
C16 C19 1.521(6) . ?
C17 H17A 0.9800 . ?
C17 H17B 0.9800 . ?
C17 H17C 0.9800 . ?
C18 H18A 0.9800 . ?
C18 H18B 0.9800 . ?
C18 H18C 0.9800 . ?
C19 C20 1.462(5) . ?
C20 H20 0.9500 . ?
C20 C21 1.378(6) . ?
C21 H21 0.9500 . ?
C21 C22 1.483(5) . ?
C22 C23 1.393(6) . ?
C22 C27 1.389(6) . ?
C23 H23 0.9500 . ?
C23 C24 1.388(6) . ?
C24 H24 0.9500 . ?
C24 C25 1.364(8) . ?
C25 H25 0.9500 . ?
C25 C26 1.363(8) . ?
C26 H26 0.9500 . ?
C26 C27 1.381(6) . ?
C27 H27 0.9500 . ?
C29 H29A 0.9900 . ?
C29 H29B 0.9900 . ?
C29 C30 1.511(6) . ?
C30 H30A 0.9900 . ?
C30 H30B 0.9900 . ?
C31 C32 1.400(6) . ?
C31 C37 1.388(6) . ?
C32 C33 1.504(7) . ?
C32 C34 1.387(7) . ?
C33 H33A 0.9800 . ?
C33 H33B 0.9800 . ?
C33 H33C 0.9800 . ?
C34 H34 0.9500 . ?
C34 C35 1.392(8) . ?
C35 C36 1.354(8) . ?
C35 C39 1.519(7) . ?
C36 H36 0.9500 . ?
C36 C37 1.403(6) . ?
C37 C38 1.499(7) . ?
C38 H38A 0.9800 . ?
C38 H38B 0.9800 . ?
C38 H38C 0.9800 . ?
C39 H39A 0.9800 . ?
C39 H39B 0.9800 . ?
C39 H39C 0.9800 . ?
C40 C41 1.397(6) . ?
C40 C46 1.394(6) . ?
C41 C42 1.500(7) . ?
C41 C43 1.388(6) . ?
C42 H42A 0.9800 . ?
C42 H42B 0.9800 . ?
C42 H42C 0.9800 . ?
C43 H43 0.9500 . ?
C43 C44 1.378(7) . ?
C44 C45 1.378(7) . ?
C44 C48 1.527(6) . ?
C45 H45 0.9500 . ?
C45 C46 1.394(6) . ?
C46 C47 1.499(7) . ?
C47 H47A 0.9800 . ?
C47 H47B 0.9800 . ?
C47 H47C 0.9800 . ?
C48 H48A 0.9800 . ?
C48 H48B 0.9800 . ?
C48 H48C 0.9800 . ?
C49 H49A 0.9800 . ?
C49 H49B 0.9800 . ?
C49 H49C 0.9800 . ?

loop_
_smtbx_masks_void_nr
_smtbx_masks_void_average_x
_smtbx_masks_void_average_y
_smtbx_masks_void_average_z
_smtbx_masks_void_volume
_smtbx_masks_void_count_electrons
_smtbx_masks_void_content
1 0.500 0.000 0.500 654.2 192.7 '1 methylene dichloride'
2 0.500 0.500 0.000 654.2 192.7 '1 methylene dichloride'

loop_
_publcif_info_cif.paper_type
?
